data_4320743
loop_
_publ_author_name
'Fumiyasu Iwahori'
'St\'ephane Golhen'
'Lahc\`ene Ouahab'
'Roger Carlier'
'Jean-Pascal Sutter'

_publ_section_title
;
 CuII Coordination Complex Involving TTF-py as Ligand
;
_journal_name_full 'Inorganic Chemistry'
_journal_page_first 6541
_journal_page_last 6542
_journal_paper_doi 10.1021/ic015550s
_journal_volume 40
_journal_year 2001
_chemical_formula_sum 'C36 H20 Cu F12 N2 O4 S8'
_chemical_formula_weight 1092.56
_chemical_name_systematic
; 
 ? 
;
_space_group_IT_number 15
_symmetry_cell_setting monoclinic
_symmetry_space_group_name_Hall '-C 2yc'
_symmetry_space_group_name_H-M 'C 1 2/c 1'
_atom_sites_solution_hydrogens geom
_atom_sites_solution_primary direct
_atom_sites_solution_secondary difmap
_audit_creation_method SHELXL-97
_cell_angle_alpha 90.00
_cell_angle_beta 107.926(4)
_cell_angle_gamma 90.00
_cell_formula_units_Z 4
_cell_length_a 26.7213(12)
_cell_length_b 11.1561(7)
_cell_length_c 15.5802(8)
_cell_measurement_reflns_used 4826
_cell_measurement_temperature 293(2)
_cell_measurement_theta_max 27.485
_cell_measurement_theta_min 0.998
_cell_volume 4419.1(4)
_computing_cell_refinement 'HKL Scalepack (Otwinowski & Minor 1997)'
_computing_data_collection 'Collect (Nonius BV, 1997-2000)'
_computing_data_reduction 'HKL Denzo and Scalepack (Otwinowski & Minor 1997)'
_computing_structure_refinement 'SHELXL-97 (Sheldrick, 1997)'
_computing_structure_solution 'SHELXS-97 (Sheldrick, 1990)'
_diffrn_ambient_temperature 293(2)
_diffrn_detector_area_resol_mean 9
_diffrn_measured_fraction_theta_full 0.473
_diffrn_measured_fraction_theta_max 0.473
_diffrn_measurement_device '95mm CCD camera on \k-goniostat'
_diffrn_measurement_device_type KappaCCD
_diffrn_measurement_method CCD
_diffrn_radiation_monochromator 'horizonally mounted graphite crystal'
_diffrn_radiation_source 'fine-focus sealed tube'
_diffrn_radiation_type MoK\a
_diffrn_radiation_wavelength 0.71073
_diffrn_reflns_av_R_equivalents 0.0537
_diffrn_reflns_av_sigmaI/netI 0.0923
_diffrn_reflns_limit_h_max 34
_diffrn_reflns_limit_h_min -34
_diffrn_reflns_limit_k_max 14
_diffrn_reflns_limit_k_min -13
_diffrn_reflns_limit_l_max 20
_diffrn_reflns_limit_l_min -20
_diffrn_reflns_number 8770
_diffrn_reflns_theta_full 27.45
_diffrn_reflns_theta_max 27.45
_diffrn_reflns_theta_min 1.60
_exptl_absorpt_coefficient_mu 0.964
_exptl_absorpt_correction_type none
_exptl_crystal_colour Wine-Red
_exptl_crystal_density_diffrn 1.642
_exptl_crystal_density_method 'not measured'
_exptl_crystal_description Block
_exptl_crystal_F_000 2188
_refine_diff_density_max 1.081
_refine_diff_density_min -0.642
_refine_diff_density_rms 0.091
_refine_ls_extinction_method none
_refine_ls_goodness_of_fit_ref 1.032
_refine_ls_hydrogen_treatment mixed
_refine_ls_matrix_type full
_refine_ls_number_parameters 286
_refine_ls_number_reflns 5029
_refine_ls_number_restraints 0
_refine_ls_restrained_S_all 1.032
_refine_ls_R_factor_all 0.1689
_refine_ls_R_factor_gt 0.0813
_refine_ls_shift/su_max 0.000
_refine_ls_shift/su_mean 0.000
_refine_ls_structure_factor_coef Fsqd
_refine_ls_weighting_details 'w=1/[\s^2^(Fo^2^)+(0.1364P)^2^+4.8582P] where P=(Fo^2^+2Fc^2^)/3'
_refine_ls_weighting_scheme calc
_refine_ls_wR_factor_gt 0.2226
_refine_ls_wR_factor_ref 0.2807
_reflns_number_gt 2264
_reflns_number_total 5029
_reflns_threshold_expression >2sigma(I)
_cod_data_source_file ic015550s.cif
_cod_data_source_block noabs223
_cod_depositor_comments
;
The following automatic conversions were performed:

'_exptl_absorpt_correction_type' value 'None' changed to 'none'
according to the built-in table from CIF Core dictionary named
'cif_core.dic' version 2.4.1 from 2010-06-29.

Automatic conversion script
Id: cif_fix_values 1646 2011-03-28 12:23:43Z adriana 

The following automatic conversions were performed:

'_refine_ls_weighting_scheme' value 'calc
w=1/[\s^2^(Fo^2^)+(0.1364P)^2^+4.8582P] where P=(Fo^2^+2Fc^2^)/3' was
changed to 'calc'. New tag '_refine_ls_weighting_details' was
created. The value of the new tag was set to
'w=1/[\s^2^(Fo^2^)+(0.1364P)^2^+4.8582P] where P=(Fo^2^+2Fc^2^)/3'.

Automatic conversion script
Id: cif_fix_values 3143 2015-03-26 13:38:13Z robertas 
;
_cod_database_code 4320743

loop_
_symmetry_equiv_pos_as_xyz
'x, y, z'
'-x, y, -z+1/2'
'x+1/2, y+1/2, z'
'-x+1/2, y+1/2, -z+1/2'
'-x, -y, -z'
'x, -y, z-1/2'
'-x+1/2, -y+1/2, -z'
'x+1/2, -y+1/2, z-1/2'

loop_
_atom_site_label
_atom_site_type_symbol
_atom_site_fract_x
_atom_site_fract_y
_atom_site_fract_z
_atom_site_U_iso_or_equiv
_atom_site_adp_type
_atom_site_occupancy
_atom_site_calc_flag
_atom_site_refinement_flags
_atom_site_disorder_assembly
_atom_site_disorder_group
Cu1 Cu 0.0000 0.0000 0.0000 0.0731(5) Uani 1 d S . .
S1 S 0.22307(7) -0.14165(17) 0.57611(13) 0.0686(5) Uani 1 d . . .
S3 S 0.22875(8) -0.2630(2) 0.76503(14) 0.0779(6) Uani 1 d . . .
S2 S 0.33262(8) -0.0568(2) 0.65118(16) 0.0841(6) Uani 1 d . . .
S4 S 0.33598(9) -0.1696(2) 0.84826(16) 0.0870(7) Uani 1 d . . .
N1 N 0.0574(3) -0.0370(6) 0.1169(4) 0.0753(18) Uani 1 d . . .
O1 O -0.0474(2) 0.0966(5) 0.0760(3) 0.0815(15) Uani 1 d . . .
O2 O 0.0353(2) 0.1574(5) -0.0089(3) 0.0836(15) Uani 1 d . . .
C12 C 0.2605(5) -0.2981(8) 0.8762(6) 0.097(3) Uani 1 d . . .
H12 H 0.2443 -0.3448 0.9094 0.117 Uiso 1 calc R . .
C11 C 0.2817(3) -0.1804(6) 0.7499(5) 0.0646(17) Uani 1 d . . .
C8 C 0.2506(3) -0.0706(6) 0.5007(5) 0.0646(17) Uani 1 d . . .
C1 C 0.1079(3) -0.0040(6) 0.1345(5) 0.073(2) Uani 1 d . . .
H1 H 0.1177 0.0331 0.0886 0.087 Uiso 1 calc R . .
C3 C 0.1337(3) -0.0750(7) 0.2875(5) 0.072(2) Uani 1 d . . .
C15 C -0.0410(3) 0.2017(7) 0.0931(4) 0.0626(17) Uani 1 d . . .
C7 C 0.2191(3) -0.0548(7) 0.4090(5) 0.0707(19) Uani 1 d . . .
H7 H 0.2340 -0.0167 0.3697 0.085 Uiso 1 calc R . .
C6 C 0.1699(3) -0.0916(7) 0.3771(5) 0.072(2) Uani 1 d . . .
H6 H 0.1569 -0.1333 0.4174 0.087 Uiso 1 calc R . .
C10 C 0.2799(3) -0.1329(6) 0.6716(5) 0.0664(18) Uani 1 d . . .
C4 C 0.0822(4) -0.1154(11) 0.2674(6) 0.113(4) Uani 1 d . . .
H4 H 0.0720 -0.1569 0.3110 0.136 Uiso 1 calc R . .
C14 C -0.0744(4) 0.2492(10) 0.1490(8) 0.096(3) Uani 1 d . . .
C2 C 0.1462(3) -0.0215(7) 0.2159(5) 0.072(2) Uani 1 d . . .
H2 H 0.1806 0.0025 0.2232 0.086 Uiso 1 calc R . .
C16 C -0.0064(3) 0.2848(7) 0.0714(5) 0.0679(18) Uani 1 d . . .
H16 H -0.0069 0.3639 0.0900 0.081 Uiso 1 calc R . .
C17 C 0.0280(3) 0.2547(7) 0.0244(5) 0.0634(17) Uani 1 d . . .
C18 C 0.0650(4) 0.3497(8) 0.0119(7) 0.096(3) Uani 1 d . . .
C5 C 0.0464(4) -0.0954(10) 0.1849(5) 0.109(4) Uani 1 d . . .
H5 H 0.0124 -0.1237 0.1748 0.131 Uiso 1 calc R . .
C13 C 0.3077(5) -0.2571(9) 0.9120(6) 0.103(3) Uani 1 d . . .
H13 H 0.3262 -0.2748 0.9717 0.124 Uiso 1 calc R . .
C9 C 0.3008(3) -0.0343(7) 0.5374(6) 0.082(2) Uani 1 d . . .
H9 H 0.3184 0.0028 0.5016 0.099 Uiso 1 calc R . .
F1 F 0.0603(2) 0.4558(5) 0.0444(6) 0.146(3) Uani 1 d . . .
F2 F 0.1137(2) 0.3189(6) 0.0420(8) 0.207(5) Uani 1 d . . .
F3 F 0.0551(4) 0.3757(7) -0.0751(6) 0.184(4) Uani 1 d . . .
F4 F -0.0612(3) 0.2004(10) 0.2288(5) 0.173(3) Uani 1 d . . .
F5 F -0.1225(2) 0.2114(10) 0.1226(5) 0.183(4) Uani 1 d . . .
F6 F -0.0740(6) 0.3564(7) 0.1581(12) 0.354(11) Uani 1 d . . .

loop_
_atom_site_aniso_label
_atom_site_aniso_U_11
_atom_site_aniso_U_22
_atom_site_aniso_U_33
_atom_site_aniso_U_23
_atom_site_aniso_U_13
_atom_site_aniso_U_12
Cu1 0.1020(10) 0.0665(8) 0.0693(8) -0.0178(6) 0.0537(7) -0.0319(7)
S1 0.0719(11) 0.0635(11) 0.0832(12) 0.0012(9) 0.0429(10) -0.0092(8)
S3 0.0854(13) 0.0761(13) 0.0827(13) 0.0036(10) 0.0411(11) -0.0125(10)
S2 0.0692(12) 0.0835(14) 0.1086(15) 0.0107(12) 0.0405(11) -0.0103(10)
S4 0.0832(14) 0.0750(14) 0.0981(14) -0.0143(11) 0.0210(12) 0.0000(11)
N1 0.099(5) 0.076(4) 0.068(3) -0.020(3) 0.051(3) -0.036(3)
O1 0.103(4) 0.077(4) 0.079(3) -0.016(3) 0.049(3) -0.023(3)
O2 0.108(4) 0.079(4) 0.084(3) -0.016(3) 0.059(3) -0.021(3)
C12 0.141(8) 0.082(6) 0.072(5) 0.006(4) 0.038(5) -0.016(6)
C11 0.071(4) 0.052(4) 0.081(4) -0.007(3) 0.039(4) -0.004(3)
C8 0.071(4) 0.056(4) 0.080(5) -0.006(3) 0.043(4) -0.002(3)
C1 0.092(5) 0.065(5) 0.084(5) -0.002(4) 0.059(5) -0.008(4)
C3 0.090(5) 0.067(5) 0.078(5) -0.015(4) 0.051(4) -0.019(4)
C15 0.062(4) 0.073(5) 0.050(3) 0.005(3) 0.014(3) 0.003(4)
C7 0.083(5) 0.063(4) 0.084(5) -0.012(4) 0.053(4) -0.009(4)
C6 0.102(6) 0.061(4) 0.073(4) -0.007(3) 0.056(4) -0.010(4)
C10 0.060(4) 0.052(4) 0.096(5) -0.006(4) 0.037(4) 0.000(3)
C4 0.125(8) 0.155(10) 0.079(6) -0.006(6) 0.058(6) -0.051(7)
C14 0.081(6) 0.102(8) 0.111(7) -0.003(6) 0.038(6) 0.027(5)
C2 0.082(5) 0.065(5) 0.086(5) 0.000(4) 0.051(4) -0.003(4)
C16 0.071(4) 0.056(4) 0.076(4) 0.002(3) 0.022(4) 0.003(3)
C17 0.064(4) 0.062(4) 0.062(4) 0.010(3) 0.017(3) -0.003(3)
C18 0.104(7) 0.065(6) 0.129(8) 0.022(5) 0.052(6) 0.002(5)
C5 0.113(7) 0.160(10) 0.068(5) -0.017(5) 0.047(5) -0.072(7)
C13 0.138(9) 0.084(6) 0.081(6) 0.002(5) 0.024(6) -0.003(6)
C9 0.096(6) 0.058(5) 0.118(6) -0.005(4) 0.071(5) -0.010(4)
F1 0.135(5) 0.067(4) 0.256(8) 0.002(4) 0.090(5) -0.021(3)
F2 0.074(4) 0.095(5) 0.454(16) 0.061(7) 0.083(6) -0.003(3)
F3 0.257(10) 0.160(7) 0.167(6) 0.026(5) 0.111(7) -0.072(7)
F4 0.148(6) 0.286(11) 0.101(4) -0.045(6) 0.061(4) 0.017(6)
F5 0.078(4) 0.329(12) 0.145(5) -0.017(6) 0.039(4) 0.012(5)
F6 0.486(18) 0.076(5) 0.75(3) 0.021(9) 0.55(2) 0.041(8)

loop_
_atom_type_symbol
_atom_type_description
_atom_type_scat_dispersion_real
_atom_type_scat_dispersion_imag
_atom_type_scat_source
C C 0.0033 0.0016 'International Tables Vol C Tables 4.2.6.8 and 6.1.1.4'
H H 0.0000 0.0000 'International Tables Vol C Tables 4.2.6.8 and 6.1.1.4'
N N 0.0061 0.0033 'International Tables Vol C Tables 4.2.6.8 and 6.1.1.4'
O O 0.0106 0.0060 'International Tables Vol C Tables 4.2.6.8 and 6.1.1.4'
S S 0.1246 0.1234 'International Tables Vol C Tables 4.2.6.8 and 6.1.1.4'
F F 0.0171 0.0103 'International Tables Vol C Tables 4.2.6.8 and 6.1.1.4'
Cu Cu 0.3201 1.2651 'International Tables Vol C Tables 4.2.6.8 and 6.1.1.4'

loop_
_geom_angle_atom_site_label_1
_geom_angle_atom_site_label_2
_geom_angle_atom_site_label_3
_geom_angle
_geom_angle_site_symmetry_1
_geom_angle_site_symmetry_3
_geom_angle_publ_flag
O2 Cu1 O2 180.0 5 . ?
O2 Cu1 N1 89.9(2) 5 5 ?
O2 Cu1 N1 90.1(2) . 5 ?
O2 Cu1 N1 90.1(2) 5 . ?
O2 Cu1 N1 89.9(2) . . ?
N1 Cu1 N1 180.0 5 . ?
O2 Cu1 O1 91.7(2) 5 . ?
O2 Cu1 O1 88.3(2) . . ?
N1 Cu1 O1 89.0(2) 5 . ?
N1 Cu1 O1 91.0(2) . . ?
O2 Cu1 O1 88.3(2) 5 5 ?
O2 Cu1 O1 91.7(2) . 5 ?
N1 Cu1 O1 91.0(2) 5 5 ?
N1 Cu1 O1 89.0(2) . 5 ?
O1 Cu1 O1 180.0 . 5 ?
C8 S1 C10 96.3(3) . . ?
C12 S3 C11 94.9(4) . . ?
C9 S2 C10 95.0(4) . . ?
C13 S4 C11 94.2(4) . . ?
C1 N1 C5 114.8(7) . . ?
C1 N1 Cu1 124.2(5) . . ?
C5 N1 Cu1 121.0(6) . . ?
C15 O1 Cu1 121.1(5) . . ?
C17 O2 Cu1 126.4(5) . . ?
C13 C12 S3 117.8(8) . . ?
C10 C11 S4 124.3(6) . . ?
C10 C11 S3 122.1(6) . . ?
S4 C11 S3 113.5(4) . . ?
C9 C8 C7 126.3(7) . . ?
C9 C8 S1 114.7(6) . . ?
C7 C8 S1 119.0(5) . . ?
N1 C1 C2 124.3(6) . . ?
C4 C3 C2 115.1(8) . . ?
C4 C3 C6 119.8(7) . . ?
C2 C3 C6 125.1(7) . . ?
O1 C15 C16 129.9(7) . . ?
O1 C15 C14 113.4(7) . . ?
C16 C15 C14 116.6(7) . . ?
C6 C7 C8 123.5(7) . . ?
C7 C6 C3 128.1(7) . . ?
C11 C10 S2 124.1(6) . . ?
C11 C10 S1 122.2(5) . . ?
S2 C10 S1 113.8(4) . . ?
C5 C4 C3 121.2(8) . . ?
F6 C14 F4 108.3(13) . . ?
F6 C14 F5 109.4(11) . . ?
F4 C14 F5 96.7(9) . . ?
F6 C14 C15 115.3(10) . . ?
F4 C14 C15 111.5(7) . . ?
F5 C14 C15 113.9(9) . . ?
C1 C2 C3 120.4(7) . . ?
C17 C16 C15 123.7(7) . . ?
O2 C17 C16 130.5(7) . . ?
O2 C17 C18 111.5(7) . . ?
C16 C17 C18 118.0(7) . . ?
F2 C18 F1 107.9(9) . . ?
F2 C18 F3 106.8(10) . . ?
F1 C18 F3 100.7(8) . . ?
F2 C18 C17 113.4(7) . . ?
F1 C18 C17 116.2(8) . . ?
F3 C18 C17 110.7(9) . . ?
N1 C5 C4 124.0(8) . . ?
C12 C13 S4 119.6(8) . . ?
C8 C9 S2 120.1(6) . . ?

loop_
_geom_bond_atom_site_label_1
_geom_bond_atom_site_label_2
_geom_bond_distance
_geom_bond_site_symmetry_2
_geom_bond_publ_flag
Cu1 O2 2.018(5) 5 ?
Cu1 O2 2.018(5) . ?
Cu1 N1 2.031(7) 5 ?
Cu1 N1 2.031(7) . ?
Cu1 O1 2.256(5) . ?
Cu1 O1 2.256(5) 5 ?
S1 C8 1.756(7) . ?
S1 C10 1.773(8) . ?
S3 C12 1.723(9) . ?
S3 C11 1.765(7) . ?
S2 C9 1.732(9) . ?
S2 C10 1.754(7) . ?
S4 C13 1.724(10) . ?
S4 C11 1.760(8) . ?
N1 C1 1.343(9) . ?
N1 C5 1.351(9) . ?
O1 C15 1.203(9) . ?
O2 C17 1.245(8) . ?
C12 C13 1.295(13) . ?
C11 C10 1.317(10) . ?
C8 C9 1.349(10) . ?
C8 C7 1.428(10) . ?
C1 C2 1.376(11) . ?
C3 C4 1.389(12) . ?
C3 C2 1.392(10) . ?
C3 C6 1.445(11) . ?
C15 C16 1.421(10) . ?
C15 C14 1.523(11) . ?
C7 C6 1.319(10) . ?
C4 C5 1.364(13) . ?
C14 F6 1.204(12) . ?
C14 F4 1.302(12) . ?
C14 F5 1.295(11) . ?
C16 C17 1.380(10) . ?
C17 C18 1.502(11) . ?
C18 F2 1.287(11) . ?
C18 F1 1.309(11) . ?
C18 F3 1.330(11) . ?
